data_4004004
loop_
_publ_author_name
'Zhang, Zhi-Xu'
'Su, Chang-Yuan'
'Li, Jie'
'Song, Xian-Jiang'
'Fu, Da-Wei'
'Zhang, Yi'

_publ_section_title
;
 Ferroelastic Hybrid Bismuth Bromides with Dual Dielectric Switches
;
_journal_name_full 'Chemistry of Materials'
_journal_paper_doi 10.1021/acs.chemmater.1c01699
_journal_year 2021
_chemical_formula_moiety 'Bi2 Br9, 3(C5 N)'
_chemical_formula_sum 'C15 Bi2 Br9 N3'
_chemical_formula_weight 1359.33
_space_group_IT_number 63
_space_group_name_Hall '-C 2c 2'
_space_group_name_H-M_alt 'C m c m'
_symmetry_cell_setting orthorhombic
_symmetry_space_group_name_H-M 'C m c m'
_atom_sites_solution_hydrogens none
_atom_sites_solution_primary direct
_atom_sites_solution_secondary difmap
_audit_creation_method SHELXL-97
_cell_angle_alpha 90.00
_cell_angle_beta 90.00
_cell_angle_gamma 90.00
_cell_formula_units_Z 4
_cell_length_a 8.8008(18)
_cell_length_b 19.811(3)
_cell_length_c 21.429(4)
_cell_measurement_reflns_used 2132
_cell_measurement_temperature 347.99(10)
_cell_measurement_theta_max 26.4180
_cell_measurement_theta_min 2.7100
_cell_volume 3736.2(12)
_computing_cell_refinement 'CrysAlisPro 1.171.40.14e (Rigaku OD, 2018)'
_computing_data_collection 'CrysAlisPro 1.171.40.14e (Rigaku OD, 2018)'
_computing_data_reduction 'CrysAlisPro 1.171.40.14e (Rigaku OD, 2018)'
_computing_structure_refinement 'SHELXL-97 (Sheldrick, 1997)'
_computing_structure_solution 'SHELXS-97 (Sheldrick, 1990)'
_diffrn_ambient_temperature 347.99(10)
_diffrn_measured_fraction_theta_full 0.998
_diffrn_measured_fraction_theta_max 0.998
_diffrn_measurement_device_type 'XtaLAB Synergy R, DW system, HyPix'
_diffrn_measurement_method '\w scans'
_diffrn_radiation_monochromator graphite
_diffrn_radiation_source 'fine-focus sealed tube'
_diffrn_radiation_type MoK\a
_diffrn_radiation_wavelength 0.71073
_diffrn_reflns_av_R_equivalents 0.1643
_diffrn_reflns_av_sigmaI/netI 0.1251
_diffrn_reflns_limit_h_max 10
_diffrn_reflns_limit_h_min -9
_diffrn_reflns_limit_k_max 22
_diffrn_reflns_limit_k_min -23
_diffrn_reflns_limit_l_max 21
_diffrn_reflns_limit_l_min -25
_diffrn_reflns_number 9815
_diffrn_reflns_theta_full 25.00
_diffrn_reflns_theta_max 25.00
_diffrn_reflns_theta_min 2.53
_exptl_absorpt_coefficient_mu 19.039
_exptl_absorpt_correction_T_max 1.00000
_exptl_absorpt_correction_T_min 0.12032
_exptl_absorpt_correction_type multi-scan
_exptl_absorpt_process_details 'CrysAlisPro 1.171.39.46 (Rigaku OD, 2018)'
_exptl_crystal_colour yellow
_exptl_crystal_density_diffrn 2.417
_exptl_crystal_density_method 'not measured'
_exptl_crystal_description block
_exptl_crystal_F_000 2368
_exptl_crystal_size_max 0.22
_exptl_crystal_size_mid 0.21
_exptl_crystal_size_min 0.21
_refine_diff_density_max 1.103
_refine_diff_density_min -1.464
_refine_diff_density_rms 0.195
_refine_ls_extinction_method none
_refine_ls_goodness_of_fit_ref 1.025
_refine_ls_hydrogen_treatment none
_refine_ls_matrix_type full
_refine_ls_number_parameters 92
_refine_ls_number_reflns 1811
_refine_ls_number_restraints 133
_refine_ls_restrained_S_all 1.004
_refine_ls_R_factor_all 0.1252
_refine_ls_R_factor_gt 0.0807
_refine_ls_shift/su_max 0.050
_refine_ls_shift/su_mean 0.010
_refine_ls_structure_factor_coef Fsqd
_refine_ls_weighting_details 'calc w=1/[\s^2^(Fo^2^)+(0.1390P)^2^+0.0000P] where P=(Fo^2^+2Fc^2^)/3'
_refine_ls_weighting_scheme calc
_refine_ls_wR_factor_gt 0.2297
_refine_ls_wR_factor_ref 0.2579
_reflns_number_gt 979
_reflns_number_total 1811
_reflns_threshold_expression >2sigma(I)
_cod_data_source_file cm1c01699_si_005.cif
_cod_data_source_block MTBA-348K
_cod_database_code 4004004

loop_
_symmetry_equiv_pos_as_xyz
'x, y, z'
'-x, -y, z+1/2'
'x, -y, -z'
'-x, y, -z+1/2'
'x+1/2, y+1/2, z'
'-x+1/2, -y+1/2, z+1/2'
'x+1/2, -y+1/2, -z'
'-x+1/2, y+1/2, -z+1/2'
'-x, -y, -z'
'x, y, -z-1/2'
'-x, y, z'
'x, -y, z-1/2'
'-x+1/2, -y+1/2, -z'
'x+1/2, y+1/2, -z-1/2'
'-x+1/2, y+1/2, z'
'x+1/2, -y+1/2, z-1/2'

loop_
_atom_site_label
_atom_site_type_symbol
_atom_site_fract_x
_atom_site_fract_y
_atom_site_fract_z
_atom_site_U_iso_or_equiv
_atom_site_adp_type
_atom_site_occupancy
_atom_site_symmetry_multiplicity
_atom_site_calc_flag
_atom_site_refinement_flags
_atom_site_disorder_assembly
_atom_site_disorder_group
C9 C 0.848(5) 0.529(2) 0.2500 0.299(3) Uani 0.50 2 d SPU . .
Bi1 Bi 0.5000 0.300107(15) 0.158340(17) 0.11967(15) Uani 1 2 d SU . .
Br4 Br 0.5000 0.41487(6) 0.2500 0.1244(5) Uani 1 4 d SU . .
Br3 Br 0.71872(13) 0.23925(5) 0.2500 0.1524(4) Uani 1 2 d SU . .
Br1 Br 0.5000 0.18920(6) 0.08428(7) 0.2034(8) Uani 1 2 d SU . .
Br2 Br 0.27685(12) 0.36206(5) 0.09189(5) 0.1882(4) Uani 1 1 d U . .
N2 N 1.0000 0.42185(7) 0.2500 0.316(4) Uani 1 4 d SDU . .
C6 C 1.0000 0.34719(11) 0.2500 0.320(4) Uani 1 4 d SDU . .
C7 C 1.0000 0.49657(11) 0.2500 0.304(2) Uani 1 4 d SDU . .
C8 C 0.938(3) 0.5133(12) 0.1990(14) 0.300(3) Uani 0.50 1 d PU . .
N1 N 0.0000 0.1662(5) 0.0599(6) 0.196(3) Uani 1 2 d SU . .
C1 C 0.0000 0.2272(7) 0.0787(8) 0.198(4) Uani 1 2 d SU . .
C2 C 0.0000 0.1011(6) 0.0940(7) 0.167(2) Uani 1 2 d SU . .
C3 C 0.0000 0.1099(6) 0.1618(6) 0.169(3) Uani 1 2 d SU . .
C4 C 0.1396(13) 0.0662(6) 0.0733(5) 0.196(3) Uani 1 1 d U . .

loop_
_atom_site_aniso_label
_atom_site_aniso_U_11
_atom_site_aniso_U_22
_atom_site_aniso_U_33
_atom_site_aniso_U_23
_atom_site_aniso_U_13
_atom_site_aniso_U_12
C9 0.300(4) 0.292(5) 0.306(4) 0.000 0.000 -0.007(4)
Bi1 0.1834(3) 0.0938(2) 0.0818(3) 0.00458(16) 0.000 0.000
Br4 0.1738(10) 0.0782(6) 0.1212(11) 0.000 0.000 0.000
Br3 0.2044(8) 0.1268(6) 0.1261(9) 0.000 0.000 0.0530(6)
Br1 0.349(2) 0.1302(8) 0.1306(11) -0.0408(7) 0.000 0.000
Br2 0.2467(8) 0.1583(6) 0.1597(8) 0.0362(6) -0.0661(6) 0.0049(6)
N2 0.330(7) 0.299(4) 0.320(7) 0.000 0.000 0.000
C6 0.332(8) 0.304(5) 0.323(9) 0.000 0.000 0.000
C7 0.308(4) 0.294(3) 0.309(4) 0.000 0.000 0.000
C8 0.306(5) 0.291(5) 0.305(4) -0.004(4) -0.002(3) -0.007(4)
N1 0.290(6) 0.145(4) 0.151(5) 0.011(4) 0.000 0.000
C1 0.261(7) 0.148(4) 0.185(7) 0.014(5) 0.000 0.000
C2 0.217(5) 0.142(4) 0.142(4) 0.011(4) 0.000 0.000
C3 0.201(6) 0.154(6) 0.150(5) 0.006(4) 0.000 0.000
C4 0.220(5) 0.199(5) 0.168(5) -0.001(5) 0.016(5) 0.014(4)

loop_
_atom_type_symbol
_atom_type_description
_atom_type_scat_dispersion_real
_atom_type_scat_dispersion_imag
_atom_type_scat_source
C C 0.0033 0.0016 'International Tables Vol C Tables 4.2.6.8 and 6.1.1.4'
H H 0.0000 0.0000 'International Tables Vol C Tables 4.2.6.8 and 6.1.1.4'
Bi Bi -4.1077 10.2566 'International Tables Vol C Tables 4.2.6.8 and 6.1.1.4'
Br Br -0.2901 2.4595 'International Tables Vol C Tables 4.2.6.8 and 6.1.1.4'
N N 0.0061 0.0033 'International Tables Vol C Tables 4.2.6.8 and 6.1.1.4'

loop_
_geom_angle_atom_site_label_1
_geom_angle_atom_site_label_2
_geom_angle_atom_site_label_3
_geom_angle
_geom_angle_site_symmetry_1
_geom_angle_site_symmetry_3
_geom_angle_publ_flag
C8 C9 C8 104(4) 10_556 . ?
C8 C9 C7 52(2) 10_556 . ?
C8 C9 C7 52(2) . . ?
Br1 Bi1 Br2 93.40(3) . 11_655 ?
Br1 Bi1 Br2 93.40(3) . . ?
Br2 Bi1 Br2 92.51(5) 11_655 . ?
Br1 Bi1 Br3 93.30(3) . . ?
Br2 Bi1 Br3 93.48(3) 11_655 . ?
Br2 Bi1 Br3 170.73(3) . . ?
Br1 Bi1 Br3 93.30(3) . 11_655 ?
Br2 Bi1 Br3 170.73(3) 11_655 11_655 ?
Br2 Bi1 Br3 93.48(3) . 11_655 ?
Br3 Bi1 Br3 79.74(4) . 11_655 ?
Br1 Bi1 Br4 175.02(4) . . ?
Br2 Bi1 Br4 90.04(3) 11_655 . ?
Br2 Bi1 Br4 90.04(3) . . ?
Br3 Bi1 Br4 82.89(2) . . ?
Br3 Bi1 Br4 82.89(2) 11_655 . ?
Bi1 Br4 Bi1 81.65(3) . 10_556 ?
Bi1 Br3 Bi1 81.70(3) 10_556 . ?
C6 N2 C7 180.0 . . ?
C8 C7 C8 119(3) 4_755 11_755 ?
C8 C7 C8 150(2) 4_755 . ?
C8 C7 C8 51(3) 11_755 . ?
C8 C7 C8 51(3) 4_755 10_556 ?
C8 C7 C8 150(2) 11_755 10_556 ?
C8 C7 C8 119(3) . 10_556 ?
C8 C7 N2 105.1(11) 4_755 . ?
C8 C7 N2 105.1(11) 11_755 . ?
C8 C7 N2 105.1(11) . . ?
C8 C7 N2 105.1(11) 10_556 . ?
C8 C7 C9 59.7(13) 4_755 11_755 ?
C8 C7 C9 59.7(13) 11_755 11_755 ?
C8 C7 C9 106.1(14) . 11_755 ?
C8 C7 C9 106.1(14) 10_556 11_755 ?
N2 C7 C9 115.7(17) . 11_755 ?
C8 C7 C9 106.1(14) 4_755 . ?
C8 C7 C9 106.1(14) 11_755 . ?
C8 C7 C9 59.7(13) . . ?
C8 C7 C9 59.7(13) 10_556 . ?
N2 C7 C9 115.7(17) . . ?
C9 C7 C9 129(3) 11_755 . ?
C8 C8 C7 64.3(13) 11_755 . ?
C8 C8 C9 125(2) 11_755 . ?
C7 C8 C9 68(2) . . ?
C1 N1 C2 132.0(13) . . ?
C3 C2 N1 112.7(10) . . ?
C3 C2 C4 110.8(8) . . ?
N1 C2 C4 105.0(8) . . ?
C3 C2 C4 110.8(8) . 11 ?
N1 C2 C4 105.0(8) . 11 ?
C4 C2 C4 112.4(12) . 11 ?

loop_
_geom_bond_atom_site_label_1
_geom_bond_atom_site_label_2
_geom_bond_distance
_geom_bond_site_symmetry_2
_geom_bond_publ_flag
C9 C8 1.39(4) 10_556 ?
C9 C8 1.39(4) . ?
C9 C7 1.49(5) . ?
Bi1 Br1 2.7104(14) . ?
Bi1 Br2 2.7186(11) 11_655 ?
Bi1 Br2 2.7186(11) . ?
Bi1 Br3 3.0028(9) . ?
Bi1 Br3 3.0028(10) 11_655 ?
Bi1 Br4 3.0045(10) . ?
Br4 Bi1 3.0045(10) 10_556 ?
Br3 Bi1 3.0028(9) 10_556 ?
N2 C6 1.479(2) . ?
N2 C7 1.480(2) . ?
C7 C8 1.27(3) 4_755 ?
C7 C8 1.27(3) 11_755 ?
C7 C8 1.27(3) . ?
C7 C8 1.27(3) 10_556 ?
C7 C9 1.49(5) 11_755 ?
C8 C8 1.10(6) 11_755 ?
N1 C1 1.273(18) . ?
N1 C2 1.482(17) . ?
C2 C3 1.463(19) . ?
C2 C4 1.478(13) . ?
C2 C4 1.478(13) 11 ?

loop_
_geom_torsion_atom_site_label_1
_geom_torsion_atom_site_label_2
_geom_torsion_atom_site_label_3
_geom_torsion_atom_site_label_4
_geom_torsion
_geom_torsion_site_symmetry_1
_geom_torsion_site_symmetry_2
_geom_torsion_site_symmetry_3
_geom_torsion_site_symmetry_4
_geom_torsion_publ_flag
Br1 Bi1 Br4 Bi1 0.0 . . . 10_556 ?
Br2 Bi1 Br4 Bi1 -133.75(2) 11_655 . . 10_556 ?
Br2 Bi1 Br4 Bi1 133.75(2) . . . 10_556 ?
Br3 Bi1 Br4 Bi1 -40.24(2) . . . 10_556 ?
Br3 Bi1 Br4 Bi1 40.24(2) 11_655 . . 10_556 ?
Br1 Bi1 Br3 Bi1 -136.51(3) . . . 10_556 ?
Br2 Bi1 Br3 Bi1 129.87(3) 11_655 . . 10_556 ?
Br2 Bi1 Br3 Bi1 -0.3(2) . . . 10_556 ?
Br3 Bi1 Br3 Bi1 -43.76(3) 11_655 . . 10_556 ?
Br4 Bi1 Br3 Bi1 40.26(2) . . . 10_556 ?
C6 N2 C7 C8 117(100) . . . 4_755 ?
C6 N2 C7 C8 -117(100) . . . 11_755 ?
C6 N2 C7 C8 -63(100) . . . . ?
C6 N2 C7 C8 63(100) . . . 10_556 ?
C6 N2 C7 C9 180(100) . . . 11_755 ?
C6 N2 C7 C9 0(100) . . . . ?
C8 C9 C7 C8 -23.0(19) 10_556 . . 4_755 ?
C8 C9 C7 C8 151(2) . . . 4_755 ?
C8 C9 C7 C8 -151(2) 10_556 . . 11_755 ?
C8 C9 C7 C8 23.0(19) . . . 11_755 ?
C8 C9 C7 C8 -174(3) 10_556 . . . ?
C8 C9 C7 C8 174(3) . . . 10_556 ?
C8 C9 C7 N2 93.1(17) 10_556 . . . ?
C8 C9 C7 N2 -93.1(17) . . . . ?
C8 C9 C7 C9 -86.9(17) 10_556 . . 11_755 ?
C8 C9 C7 C9 86.9(17) . . . 11_755 ?
C8 C7 C8 C8 82.5(7) 4_755 . . 11_755 ?
C8 C7 C8 C8 145(2) 10_556 . . 11_755 ?
N2 C7 C8 C8 -97.5(7) . . . 11_755 ?
C9 C7 C8 C8 25.6(16) 11_755 . . 11_755 ?
C9 C7 C8 C8 151(2) . . . 11_755 ?
C8 C7 C8 C9 -69(2) 4_755 . . . ?
C8 C7 C8 C9 -151(2) 11_755 . . . ?
C8 C7 C8 C9 -6(3) 10_556 . . . ?
N2 C7 C8 C9 111(2) . . . . ?
C9 C7 C8 C9 -126(4) 11_755 . . . ?
C8 C9 C8 C8 -27(4) 10_556 . . 11_755 ?
C7 C9 C8 C8 -31.9(19) . . . 11_755 ?
C8 C9 C8 C7 5(3) 10_556 . . . ?
C1 N1 C2 C3 0.000(1) . . . . ?
C1 N1 C2 C4 -120.6(8) . . . . ?
C1 N1 C2 C4 120.6(8) . . . 11 ?
